data_7112925
loop_
_publ_author_name
'Kawamoto, Masuki'
'Shiga, Natsuki'
'Takaishi, Kazuto'
'Yamashita, Takashi'

_publ_section_title
;
 Non-destructive erasable molecular switches and memory using light-driven
 twisting motions.
;
_journal_issue 44
_journal_name_full 'Chemical communications (Cambridge, England)'
_journal_page_first 8344
_journal_page_last 8346
_journal_paper_doi 10.1039/c0cc02685a
_journal_volume 46
_journal_year 2010
_chemical_formula_moiety 'C38 H32 N2 O4'
_chemical_formula_sum 'C38 H32 N2 O4'
_chemical_formula_weight 580.66
_chemical_name_systematic
;
?
;
_space_group_IT_number 19
_symmetry_cell_setting orthorhombic
_symmetry_Int_Tables_number 19
_symmetry_space_group_name_Hall 'P 2ac 2ab'
_symmetry_space_group_name_H-M 'P 21 21 21'
_atom_sites_solution_hydrogens difmap
_atom_sites_solution_primary direct
_atom_sites_solution_secondary difmap
_audit_creation_method SHELXL-97
_cell_angle_alpha 90
_cell_angle_beta 90
_cell_angle_gamma 90
_cell_formula_units_Z 4
_cell_length_a 7.7184(7)
_cell_length_b 13.2036(13)
_cell_length_c 28.544(3)
_cell_measurement_reflns_used 8887
_cell_measurement_temperature 90
_cell_measurement_theta_max 32.5
_cell_measurement_theta_min 1.4
_cell_volume 2908.9(5)
_computing_cell_refinement CrystalClear
_computing_data_collection CrystalClear
_computing_data_reduction CrystalClear
_computing_molecular_graphics 'ORTEP-3 for Windows'
_computing_publication_material 'SHELXL-97 (Sheldrick, 2008)'
_computing_structure_refinement 'SHELXL-97 (Sheldrick, 2008)'
_computing_structure_solution SIR2004
_diffrn_ambient_temperature 90
_diffrn_detector_area_resol_mean 7.31
_diffrn_measured_fraction_theta_full 0.999
_diffrn_measured_fraction_theta_max 0.999
_diffrn_measurement_device_type 'Rigaku AFC-8 with Saturn70 CCD'
_diffrn_measurement_method \w-scan
_diffrn_radiation_monochromator confocal
_diffrn_radiation_source 'fine-focus rotating anode'
_diffrn_radiation_type MoK\a
_diffrn_radiation_wavelength 0.71073
_diffrn_reflns_av_R_equivalents 0.0642
_diffrn_reflns_av_sigmaI/netI 0.0271
_diffrn_reflns_limit_h_max 10
_diffrn_reflns_limit_h_min -10
_diffrn_reflns_limit_k_max 18
_diffrn_reflns_limit_k_min -18
_diffrn_reflns_limit_l_max 40
_diffrn_reflns_limit_l_min -40
_diffrn_reflns_number 75900
_diffrn_reflns_theta_full 30.05
_diffrn_reflns_theta_max 30.05
_diffrn_reflns_theta_min 1.43
_diffrn_standards_number 0
_exptl_absorpt_coefficient_mu 0.086
_exptl_absorpt_correction_T_max 0.997
_exptl_absorpt_correction_T_min 0.993
_exptl_absorpt_correction_type numerical
_exptl_absorpt_process_details
;
Higashi, T. (1999). Program for Absorption Correction.
Rigaku Corporation, Tokyo, Japan.
;
_exptl_crystal_colour orange
_exptl_crystal_density_diffrn 1.326
_exptl_crystal_density_method 'not measured'
_exptl_crystal_description prism
_exptl_crystal_F_000 1224
_exptl_crystal_size_max 0.11
_exptl_crystal_size_mid 0.06
_exptl_crystal_size_min 0.04
_refine_diff_density_max 0.342
_refine_diff_density_min -0.333
_refine_diff_density_rms 0.065
_refine_ls_abs_structure_details 'Flack H D (1983), Acta Cryst. A39, 876-881'
_refine_ls_abs_structure_Flack 0(10)
_refine_ls_extinction_method none
_refine_ls_goodness_of_fit_ref 1.166
_refine_ls_hydrogen_treatment constr
_refine_ls_matrix_type full
_refine_ls_number_parameters 424
_refine_ls_number_reflns 4787
_refine_ls_number_restraints 0
_refine_ls_restrained_S_all 1.166
_refine_ls_R_factor_all 0.0623
_refine_ls_R_factor_gt 0.0588
_refine_ls_shift/su_max 0.000
_refine_ls_shift/su_mean 0.000
_refine_ls_structure_factor_coef Fsqd
_refine_ls_weighting_details 'calc w=1/[\s^2^(Fo^2^)+(0.0966P)^2^+0.3979P] where P=(Fo^2^+2Fc^2^)/3'
_refine_ls_weighting_scheme calc
_refine_ls_wR_factor_gt 0.1542
_refine_ls_wR_factor_ref 0.1570
_reflns_number_gt 4512
_reflns_number_total 4787
_reflns_threshold_expression I>2\s(I)
_cod_data_source_file c0cc02685a.txt
_cod_data_source_block 2RAA
_cod_database_code 7112925

loop_
_symmetry_equiv_pos_as_xyz
'x, y, z'
'x+1/2, -y+1/2, -z'
'-x, y+1/2, -z+1/2'
'-x+1/2, -y, z+1/2'

loop_
_atom_site_label
_atom_site_type_symbol
_atom_site_fract_x
_atom_site_fract_y
_atom_site_fract_z
_atom_site_U_iso_or_equiv
_atom_site_adp_type
_atom_site_occupancy
_atom_site_symmetry_multiplicity
_atom_site_calc_flag
_atom_site_refinement_flags
O1 O 0.5407(2) 0.32498(13) 0.08743(6) 0.0262(3) Uani 1 1 d .
O2 O 0.1305(2) 0.41845(12) 0.11495(6) 0.0250(3) Uani 1 1 d .
O3 O 0.5037(3) 0.48144(13) 0.19566(6) 0.0294(4) Uani 1 1 d .
O4 O 0.2987(2) 0.71493(13) 0.10355(6) 0.0241(3) Uani 1 1 d .
N1 N 0.6312(3) 0.30209(16) 0.17700(7) 0.0266(4) Uani 1 1 d .
N2 N 0.7134(3) 0.30569(15) 0.21476(7) 0.0270(4) Uani 1 1 d .
C1 C 0.6452(3) 0.24406(18) 0.09747(8) 0.0247(4) Uani 1 1 d .
C2 C 0.7041(3) 0.23371(17) 0.14356(8) 0.0241(4) Uani 1 1 d .
C3 C 0.8253(3) 0.15834(18) 0.15467(9) 0.0275(5) Uani 1 1 d .
H3 H 0.8672 0.1522 0.1858 0.033 Uiso 1 1 calc R
C4 C 0.8840(3) 0.0929(2) 0.12034(10) 0.0313(5) Uani 1 1 d .
H4 H 0.9664 0.0420 0.1279 0.038 Uiso 1 1 calc R
C5 C 0.8219(3) 0.1017(2) 0.07480(9) 0.0323(5) Uani 1 1 d .
H5 H 0.8608 0.0558 0.0514 0.039 Uiso 1 1 calc R
C6 C 0.7036(4) 0.1769(2) 0.06316(9) 0.0313(5) Uani 1 1 d .
H6 H 0.6625 0.1827 0.0319 0.038 Uiso 1 1 calc R
C7 C 0.3837(3) 0.3054(2) 0.06182(9) 0.0293(5) Uani 1 1 d .
H7A H 0.4087 0.2584 0.0357 0.035 Uiso 1 1 calc R
H7B H 0.3398 0.3695 0.0483 0.035 Uiso 1 1 calc R
C8 C 0.2461(3) 0.25944(19) 0.09328(9) 0.0296(5) Uani 1 1 d .
H8A H 0.1413 0.2457 0.0743 0.036 Uiso 1 1 calc R
H8B H 0.2890 0.1938 0.1053 0.036 Uiso 1 1 calc R
C9 C 0.1960(3) 0.32574(17) 0.13445(8) 0.0257(4) Uani 1 1 d .
H9A H 0.1060 0.2921 0.1537 0.031 Uiso 1 1 calc R
H9B H 0.2981 0.3393 0.1545 0.031 Uiso 1 1 calc R
C10 C 0.0646(3) 0.48934(17) 0.14479(8) 0.0212(4) Uani 1 1 d .
C11 C 0.0298(3) 0.46911(18) 0.19264(8) 0.0244(4) Uani 1 1 d .
H11 H 0.0524 0.4038 0.2052 0.029 Uiso 1 1 calc R
C12 C -0.0365(3) 0.54356(19) 0.22086(8) 0.0268(5) Uani 1 1 d .
H12 H -0.0560 0.5299 0.2531 0.032 Uiso 1 1 calc R
C13 C -0.0763(3) 0.64089(18) 0.20263(8) 0.0242(4) Uani 1 1 d .
C14 C -0.1544(3) 0.7169(2) 0.23061(9) 0.0302(5) Uani 1 1 d .
H14 H -0.1761 0.7039 0.2628 0.036 Uiso 1 1 calc R
C15 C -0.1989(4) 0.8086(2) 0.21211(10) 0.0338(6) Uani 1 1 d .
H15 H -0.2531 0.8583 0.2312 0.041 Uiso 1 1 calc R
C16 C -0.1639(3) 0.82923(19) 0.16438(9) 0.0301(5) Uani 1 1 d .
H16 H -0.1952 0.8930 0.1515 0.036 Uiso 1 1 calc R
C17 C -0.0850(3) 0.75772(18) 0.13646(9) 0.0253(5) Uani 1 1 d .
H17 H -0.0592 0.7736 0.1048 0.030 Uiso 1 1 calc R
C18 C -0.0416(3) 0.66083(17) 0.15430(8) 0.0212(4) Uani 1 1 d .
C19 C 0.0313(3) 0.58376(16) 0.12558(7) 0.0202(4) Uani 1 1 d .
C20 C 0.0795(3) 0.60429(16) 0.07587(7) 0.0203(4) Uani 1 1 d .
C21 C -0.0125(3) 0.56099(16) 0.03738(7) 0.0210(4) Uani 1 1 d .
C22 C -0.1604(3) 0.49763(18) 0.04376(8) 0.0247(4) Uani 1 1 d .
H22 H -0.1961 0.4796 0.0745 0.030 Uiso 1 1 calc R
C23 C -0.2512(3) 0.46260(19) 0.00586(9) 0.0281(5) Uani 1 1 d .
H23 H -0.3498 0.4209 0.0107 0.034 Uiso 1 1 calc R
C24 C -0.2008(4) 0.48743(19) -0.04031(8) 0.0289(5) Uani 1 1 d .
H24 H -0.2674 0.4645 -0.0662 0.035 Uiso 1 1 calc R
C25 C -0.0560(3) 0.54457(18) -0.04749(8) 0.0261(5) Uani 1 1 d .
H25 H -0.0201 0.5594 -0.0786 0.031 Uiso 1 1 calc R
C26 C 0.0416(3) 0.58217(16) -0.00915(7) 0.0217(4) Uani 1 1 d .
C27 C 0.1895(3) 0.64383(18) -0.01655(8) 0.0251(4) Uani 1 1 d .
H27 H 0.2291 0.6559 -0.0476 0.030 Uiso 1 1 calc R
C28 C 0.2754(3) 0.68599(18) 0.02021(8) 0.0244(4) Uani 1 1 d .
H28 H 0.3731 0.7282 0.0148 0.029 Uiso 1 1 calc R
C29 C 0.2190(3) 0.66685(16) 0.06650(8) 0.0216(4) Uani 1 1 d .
C30 C 0.4810(3) 0.69261(19) 0.10898(9) 0.0269(5) Uani 1 1 d .
H30A H 0.5348 0.7448 0.1292 0.032 Uiso 1 1 calc R
H30B H 0.5381 0.6955 0.0780 0.032 Uiso 1 1 calc R
C31 C 0.5103(3) 0.58907(19) 0.13040(8) 0.0253(4) Uani 1 1 d .
H31A H 0.4393 0.5387 0.1133 0.030 Uiso 1 1 calc R
H31B H 0.6335 0.5701 0.1263 0.030 Uiso 1 1 calc R
C32 C 0.4654(3) 0.58439(17) 0.18179(8) 0.0239(4) Uani 1 1 d .
H32A H 0.5363 0.6331 0.1999 0.029 Uiso 1 1 calc R
H32B H 0.3414 0.6001 0.1868 0.029 Uiso 1 1 calc R
C33 C 0.5537(3) 0.46345(17) 0.24034(8) 0.0228(4) Uani 1 1 d .
C34 C 0.6530(3) 0.37444(17) 0.24884(8) 0.0225(4) Uani 1 1 d .
C35 C 0.7141(3) 0.35631(18) 0.29419(8) 0.0255(4) Uani 1 1 d .
H35 H 0.7839 0.2984 0.2999 0.031 Uiso 1 1 calc R
C36 C 0.6754(4) 0.42058(19) 0.33092(8) 0.0290(5) Uani 1 1 d .
H36 H 0.7166 0.4064 0.3616 0.035 Uiso 1 1 calc R
C37 C 0.5758(4) 0.50608(19) 0.32251(9) 0.0285(5) Uani 1 1 d .
H37 H 0.5481 0.5504 0.3476 0.034 Uiso 1 1 calc R
C38 C 0.5159(3) 0.52772(18) 0.27744(8) 0.0262(5) Uani 1 1 d .
H38 H 0.4487 0.5869 0.2721 0.031 Uiso 1 1 calc R

loop_
_atom_site_aniso_label
_atom_site_aniso_U_11
_atom_site_aniso_U_22
_atom_site_aniso_U_33
_atom_site_aniso_U_23
_atom_site_aniso_U_13
_atom_site_aniso_U_12
O1 0.0279(8) 0.0240(7) 0.0268(8) -0.0014(6) -0.0019(7) 0.0011(7)
O2 0.0332(9) 0.0191(7) 0.0228(7) 0.0010(6) 0.0004(7) 0.0036(7)
O3 0.0411(10) 0.0211(7) 0.0261(8) 0.0004(6) -0.0095(8) 0.0041(8)
O4 0.0241(8) 0.0252(7) 0.0230(7) -0.0005(6) -0.0046(6) -0.0029(7)
N1 0.0280(10) 0.0281(9) 0.0236(9) -0.0027(8) 0.0002(8) 0.0013(8)
N2 0.0319(10) 0.0232(9) 0.0259(9) 0.0015(7) -0.0037(8) 0.0017(8)
C1 0.0227(10) 0.0239(10) 0.0276(10) -0.0002(8) 0.0023(9) -0.0001(9)
C2 0.0233(10) 0.0221(9) 0.0268(10) 0.0001(8) 0.0038(9) 0.0004(9)
C3 0.0262(12) 0.0240(10) 0.0325(11) 0.0012(9) 0.0028(9) 0.0003(9)
C4 0.0266(11) 0.0250(10) 0.0424(14) -0.0003(10) 0.0064(11) 0.0022(10)
C5 0.0297(12) 0.0300(12) 0.0372(12) -0.0092(10) 0.0088(10) -0.0019(10)
C6 0.0316(12) 0.0328(12) 0.0293(11) -0.0052(9) 0.0031(10) -0.0032(11)
C7 0.0299(12) 0.0316(11) 0.0265(10) -0.0029(9) -0.0027(9) 0.0045(10)
C8 0.0303(12) 0.0228(10) 0.0358(13) -0.0047(9) -0.0013(10) 0.0000(9)
C9 0.0266(11) 0.0194(9) 0.0311(11) 0.0033(8) -0.0010(9) 0.0008(9)
C10 0.0219(10) 0.0222(9) 0.0196(9) -0.0005(7) 0.0006(8) -0.0001(8)
C11 0.0272(11) 0.0247(10) 0.0214(9) 0.0033(8) 0.0006(8) -0.0022(9)
C12 0.0288(12) 0.0310(11) 0.0206(9) -0.0001(8) 0.0001(9) -0.0053(10)
C13 0.0234(10) 0.0276(10) 0.0217(10) -0.0049(8) 0.0005(8) -0.0045(9)
C14 0.0249(11) 0.0371(13) 0.0285(11) -0.0125(10) 0.0017(9) -0.0040(10)
C15 0.0263(12) 0.0360(13) 0.0391(13) -0.0177(11) 0.0012(11) -0.0001(11)
C16 0.0252(11) 0.0259(11) 0.0392(12) -0.0074(10) -0.0032(10) 0.0018(9)
C17 0.0230(10) 0.0225(10) 0.0304(11) -0.0033(9) -0.0054(9) 0.0011(8)
C18 0.0182(9) 0.0226(9) 0.0227(9) -0.0024(8) -0.0021(8) -0.0019(8)
C19 0.0206(9) 0.0210(9) 0.0190(9) -0.0015(7) -0.0016(8) -0.0018(8)
C20 0.0234(10) 0.0191(9) 0.0184(9) 0.0005(7) -0.0015(8) -0.0003(8)
C21 0.0229(10) 0.0198(9) 0.0202(9) 0.0004(7) -0.0018(8) 0.0007(8)
C22 0.0275(11) 0.0262(10) 0.0203(9) -0.0022(8) 0.0012(8) -0.0018(9)
C23 0.0290(12) 0.0295(11) 0.0257(11) -0.0013(9) -0.0033(9) -0.0047(10)
C24 0.0343(12) 0.0298(11) 0.0226(10) -0.0034(9) -0.0071(10) -0.0018(10)
C25 0.0312(12) 0.0268(10) 0.0203(9) -0.0033(8) -0.0024(9) -0.0002(10)
C26 0.0242(10) 0.0222(9) 0.0188(9) 0.0006(8) 0.0001(8) 0.0013(8)
C27 0.0273(11) 0.0283(10) 0.0198(9) 0.0031(8) 0.0003(9) -0.0016(9)
C28 0.0241(10) 0.0258(10) 0.0233(10) 0.0045(8) -0.0011(9) -0.0046(9)
C29 0.0238(10) 0.0202(9) 0.0208(9) -0.0002(7) -0.0038(8) -0.0012(8)
C30 0.0229(10) 0.0298(11) 0.0281(10) 0.0026(9) -0.0042(9) -0.0044(9)
C31 0.0236(10) 0.0284(10) 0.0240(10) -0.0009(9) -0.0019(9) 0.0009(9)
C32 0.0273(11) 0.0205(9) 0.0238(9) -0.0010(8) -0.0042(9) 0.0010(8)
C33 0.0238(10) 0.0224(9) 0.0223(10) 0.0038(8) -0.0027(8) -0.0012(9)
C34 0.0237(10) 0.0221(9) 0.0218(9) 0.0015(8) 0.0003(8) -0.0011(8)
C35 0.0254(11) 0.0270(10) 0.0242(10) 0.0035(8) -0.0016(9) 0.0024(9)
C36 0.0350(13) 0.0304(11) 0.0216(10) 0.0045(9) 0.0011(10) 0.0038(10)
C37 0.0334(13) 0.0272(11) 0.0251(10) -0.0014(9) 0.0036(9) 0.0009(10)
C38 0.0285(11) 0.0251(10) 0.0250(10) 0.0006(8) -0.0005(9) 0.0021(9)

loop_
_atom_type_symbol
_atom_type_description
_atom_type_scat_dispersion_real
_atom_type_scat_dispersion_imag
_atom_type_scat_source
C C 0.0033 0.0000 'International Tables Vol C Tables 4.2.6.8 and 6.1.1.4'
H H 0.0000 0.0000 'International Tables Vol C Tables 4.2.6.8 and 6.1.1.4'
N N 0.0061 0.0000 'International Tables Vol C Tables 4.2.6.8 and 6.1.1.4'
O O 0.0106 0.0000 'International Tables Vol C Tables 4.2.6.8 and 6.1.1.4'

loop_
_geom_angle_atom_site_label_1
_geom_angle_atom_site_label_2
_geom_angle_atom_site_label_3
_geom_angle
C1 O1 C7 117.53(19)
C10 O2 C9 118.29(17)
C33 O3 C32 118.76(18)
C29 O4 C30 114.99(19)
N2 N1 C2 113.5(2)
N1 N2 C34 116.8(2)
O1 C1 C6 122.6(2)
O1 C1 C2 117.7(2)
C6 C1 C2 119.5(2)
C1 C2 C3 119.9(2)
C1 C2 N1 116.0(2)
C3 C2 N1 124.1(2)
C4 C3 C2 120.1(2)
C4 C3 H3 119.9
C2 C3 H3 119.9
C3 C4 C5 119.9(2)
C3 C4 H4 120.1
C5 C4 H4 120.1
C6 C5 C4 120.6(2)
C6 C5 H5 119.7
C4 C5 H5 119.7
C5 C6 C1 119.9(2)
C5 C6 H6 120.0
C1 C6 H6 120.0
O1 C7 C8 111.2(2)
O1 C7 H7A 109.4
C8 C7 H7A 109.4
O1 C7 H7B 109.4
C8 C7 H7B 109.4
H7A C7 H7B 108.0
C9 C8 C7 114.0(2)
C9 C8 H8A 108.8
C7 C8 H8A 108.8
C9 C8 H8B 108.8
C7 C8 H8B 108.8
H8A C8 H8B 107.6
O2 C9 C8 106.35(19)
O2 C9 H9A 110.5
C8 C9 H9A 110.5
O2 C9 H9B 110.5
C8 C9 H9B 110.5
H9A C9 H9B 108.7
O2 C10 C19 116.07(19)
O2 C10 C11 122.9(2)
C19 C10 C11 121.0(2)
C12 C11 C10 120.1(2)
C12 C11 H11 119.9
C10 C11 H11 119.9
C11 C12 C13 121.0(2)
C11 C12 H12 119.5
C13 C12 H12 119.5
C14 C13 C12 121.8(2)
C14 C13 C18 119.5(2)
C12 C13 C18 118.7(2)
C15 C14 C13 121.1(2)
C15 C14 H14 119.4
C13 C14 H14 119.4
C14 C15 C16 119.7(2)
C14 C15 H15 120.1
C16 C15 H15 120.1
C17 C16 C15 120.6(2)
C17 C16 H16 119.7
C15 C16 H16 119.7
C16 C17 C18 121.0(2)
C16 C17 H17 119.5
C18 C17 H17 119.5
C17 C18 C19 122.1(2)
C17 C18 C13 117.9(2)
C19 C18 C13 119.9(2)
C10 C19 C18 119.3(2)
C10 C19 C20 119.6(2)
C18 C19 C20 121.13(19)
C29 C20 C21 118.54(19)
C29 C20 C19 119.13(19)
C21 C20 C19 122.3(2)
C26 C21 C22 118.0(2)
C26 C21 C20 119.6(2)
C22 C21 C20 122.3(2)
C23 C22 C21 120.4(2)
C23 C22 H22 119.8
C21 C22 H22 119.8
C22 C23 C24 121.2(2)
C22 C23 H23 119.4
C24 C23 H23 119.4
C25 C24 C23 119.6(2)
C25 C24 H24 120.2
C23 C24 H24 120.2
C24 C25 C26 120.9(2)
C24 C25 H25 119.6
C26 C25 H25 119.6
C27 C26 C25 120.9(2)
C27 C26 C21 119.3(2)
C25 C26 C21 119.8(2)
C28 C27 C26 120.8(2)
C28 C27 H27 119.6
C26 C27 H27 119.6
C27 C28 C29 119.8(2)
C27 C28 H28 120.1
C29 C28 H28 120.1
O4 C29 C20 118.30(19)
O4 C29 C28 119.8(2)
C20 C29 C28 121.8(2)
O4 C30 C31 111.9(2)
O4 C30 H30A 109.2
C31 C30 H30A 109.2
O4 C30 H30B 109.2
C31 C30 H30B 109.2
H30A C30 H30B 107.9
C32 C31 C30 113.3(2)
C32 C31 H31A 108.9
C30 C31 H31A 108.9
C32 C31 H31B 108.9
C30 C31 H31B 108.9
H31A C31 H31B 107.7
O3 C32 C31 104.93(19)
O3 C32 H32A 110.8
C31 C32 H32A 110.8
O3 C32 H32B 110.8
C31 C32 H32B 110.8
H32A C32 H32B 108.8
O3 C33 C38 123.5(2)
O3 C33 C34 117.3(2)
C38 C33 C34 119.2(2)
C35 C34 N2 114.7(2)
C35 C34 C33 118.7(2)
N2 C34 C33 126.3(2)
C36 C35 C34 121.6(2)
C36 C35 H35 119.2
C34 C35 H35 119.2
C35 C36 C37 119.2(2)
C35 C36 H36 120.4
C37 C36 H36 120.4
C36 C37 C38 120.6(2)
C36 C37 H37 119.7
C38 C37 H37 119.7
C33 C38 C37 120.5(2)
C33 C38 H38 119.7
C37 C38 H38 119.7

loop_
_geom_bond_atom_site_label_1
_geom_bond_atom_site_label_2
_geom_bond_distance
O1 C1 1.369(3)
O1 C7 1.438(3)
O2 C10 1.364(3)
O2 C9 1.437(3)
O3 C33 1.353(3)
O3 C32 1.446(3)
O4 C29 1.378(3)
O4 C30 1.446(3)
N1 N2 1.252(3)
N1 C2 1.429(3)
N2 C34 1.410(3)
C1 C6 1.396(3)
C1 C2 1.399(3)
C2 C3 1.402(3)
C3 C4 1.383(3)
C3 H3 0.9500
C4 C5 1.390(4)
C4 H4 0.9500
C5 C6 1.390(4)
C5 H5 0.9500
C6 H6 0.9500
C7 C8 1.518(4)
C7 H7A 0.9900
C7 H7B 0.9900
C8 C9 1.516(3)
C8 H8A 0.9900
C8 H8B 0.9900
C9 H9A 0.9900
C9 H9B 0.9900
C10 C19 1.386(3)
C10 C11 1.417(3)
C11 C12 1.370(3)
C11 H11 0.9500
C12 C13 1.420(3)
C12 H12 0.9500
C13 C14 1.418(3)
C13 C18 1.430(3)
C14 C15 1.364(4)
C14 H14 0.9500
C15 C16 1.415(4)
C15 H15 0.9500
C16 C17 1.378(3)
C16 H16 0.9500
C17 C18 1.417(3)
C17 H17 0.9500
C18 C19 1.422(3)
C19 C20 1.492(3)
C20 C29 1.383(3)
C20 C21 1.428(3)
C21 C26 1.420(3)
C21 C22 1.427(3)
C22 C23 1.369(3)
C22 H22 0.9500
C23 C24 1.413(3)
C23 H23 0.9500
C24 C25 1.364(4)
C24 H24 0.9500
C25 C26 1.418(3)
C25 H25 0.9500
C26 C27 1.418(3)
C27 C28 1.360(3)
C27 H27 0.9500
C28 C29 1.414(3)
C28 H28 0.9500
C30 C31 1.515(3)
C30 H30A 0.9900
C30 H30B 0.9900
C31 C32 1.509(3)
C31 H31A 0.9900
C31 H31B 0.9900
C32 H32A 0.9900
C32 H32B 0.9900
C33 C38 1.388(3)
C33 C34 1.424(3)
C34 C35 1.398(3)
C35 C36 1.381(3)
C35 H35 0.9500
C36 C37 1.387(4)
C36 H36 0.9500
C37 C38 1.397(3)
C37 H37 0.9500
C38 H38 0.9500

loop_
_geom_torsion_atom_site_label_1
_geom_torsion_atom_site_label_2
_geom_torsion_atom_site_label_3
_geom_torsion_atom_site_label_4
_geom_torsion
C2 N1 N2 C34 177.6(2)
C7 O1 C1 C6 53.2(3)
C7 O1 C1 C2 -131.4(2)
O1 C1 C2 C3 -173.5(2)
C6 C1 C2 C3 2.1(4)
O1 C1 C2 N1 7.6(3)
C6 C1 C2 N1 -176.9(2)
N2 N1 C2 C1 -165.0(2)
N2 N1 C2 C3 16.1(3)
C1 C2 C3 C4 -1.4(4)
N1 C2 C3 C4 177.5(2)
C2 C3 C4 C5 -0.3(4)
C3 C4 C5 C6 1.2(4)
C4 C5 C6 C1 -0.4(4)
O1 C1 C6 C5 174.2(2)
C2 C1 C6 C5 -1.2(4)
C1 O1 C7 C8 76.7(3)
O1 C7 C8 C9 59.7(3)
C10 O2 C9 C8 175.5(2)
C7 C8 C9 O2 60.0(3)
C9 O2 C10 C19 169.1(2)
C9 O2 C10 C11 -11.5(3)
O2 C10 C11 C12 -180.0(2)
C19 C10 C11 C12 -0.6(4)
C10 C11 C12 C13 1.9(4)
C11 C12 C13 C14 176.2(2)
C11 C12 C13 C18 -1.6(4)
C12 C13 C14 C15 -177.1(2)
C18 C13 C14 C15 0.7(4)
C13 C14 C15 C16 -1.2(4)
C14 C15 C16 C17 -0.2(4)
C15 C16 C17 C18 1.9(4)
C16 C17 C18 C19 176.5(2)
C16 C17 C18 C13 -2.3(3)
C14 C13 C18 C17 1.0(3)
C12 C13 C18 C17 178.9(2)
C14 C13 C18 C19 -177.8(2)
C12 C13 C18 C19 0.1(3)
O2 C10 C19 C18 178.5(2)
C11 C10 C19 C18 -1.0(3)
O2 C10 C19 C20 -4.3(3)
C11 C10 C19 C20 176.3(2)
C17 C18 C19 C10 -177.6(2)
C13 C18 C19 C10 1.2(3)
C17 C18 C19 C20 5.2(3)
C13 C18 C19 C20 -176.0(2)
C10 C19 C20 C29 -107.5(3)
C18 C19 C20 C29 69.7(3)
C10 C19 C20 C21 72.0(3)
C18 C19 C20 C21 -110.8(3)
C29 C20 C21 C26 0.6(3)
C19 C20 C21 C26 -179.0(2)
C29 C20 C21 C22 -178.5(2)
C19 C20 C21 C22 2.0(3)
C26 C21 C22 C23 -3.0(3)
C20 C21 C22 C23 176.0(2)
C21 C22 C23 C24 0.4(4)
C22 C23 C24 C25 2.1(4)
C23 C24 C25 C26 -2.1(4)
C24 C25 C26 C27 -178.3(2)
C24 C25 C26 C21 -0.6(3)
C22 C21 C26 C27 -179.2(2)
C20 C21 C26 C27 1.8(3)
C22 C21 C26 C25 3.1(3)
C20 C21 C26 C25 -176.0(2)
C25 C26 C27 C28 175.1(2)
C21 C26 C27 C28 -2.7(3)
C26 C27 C28 C29 1.2(4)
C30 O4 C29 C20 121.3(2)
C30 O4 C29 C28 -61.7(3)
C21 C20 C29 O4 174.84(19)
C19 C20 C29 O4 -5.6(3)
C21 C20 C29 C28 -2.1(3)
C19 C20 C29 C28 177.4(2)
C27 C28 C29 O4 -175.6(2)
C27 C28 C29 C20 1.3(4)
C29 O4 C30 C31 -76.5(2)
O4 C30 C31 C32 -72.4(3)
C33 O3 C32 C31 150.1(2)
C30 C31 C32 O3 -179.32(19)
C32 O3 C33 C38 22.8(4)
C32 O3 C33 C34 -156.0(2)
N1 N2 C34 C35 162.5(2)
N1 N2 C34 C33 -24.4(4)
O3 C33 C34 C35 176.8(2)
C38 C33 C34 C35 -2.0(4)
O3 C33 C34 N2 3.9(4)
C38 C33 C34 N2 -174.9(2)
N2 C34 C35 C36 175.9(2)
C33 C34 C35 C36 2.2(4)
C34 C35 C36 C37 -1.0(4)
C35 C36 C37 C38 -0.4(4)
O3 C33 C38 C37 -178.1(2)
C34 C33 C38 C37 0.6(4)
C36 C37 C38 C33 0.6(4)
